data_7044588
loop_
_publ_author_name
'Tashkandi, Nada Y.'
'Bourque, Jeremy L.'
'Baines, Kim M.'

_publ_section_title
;
 Reactivity of sulfonyl-containing compounds with ditetrelenes
;
_journal_name_full 'Dalton Trans.'
_journal_paper_doi 10.1039/C7DT02374J
_journal_year 2017
_chemical_formula_sum 'C48 H63 Cl O2 S Si2'
_chemical_formula_weight 795.67
_space_group_crystal_system triclinic
_space_group_IT_number 2
_space_group_name_Hall '-P 1'
_space_group_name_H-M_alt 'P -1'
_symmetry_space_group_name_Hall '-P 1'
_symmetry_space_group_name_H-M 'P -1'
_atom_sites_solution_hydrogens geom
_atom_sites_solution_primary dual
_atom_sites_solution_secondary difmap
_audit_creation_method SHELXL-2014/6
_audit_update_record
;
2017-06-29 deposited with the CCDC.
2017-09-18 downloaded from the CCDC.
;
_cell_angle_alpha 107.93(2)
_cell_angle_beta 97.174(7)
_cell_angle_gamma 98.522(6)
_cell_formula_units_Z 2
_cell_length_a 10.124(3)
_cell_length_b 13.745(3)
_cell_length_c 17.836(5)
_cell_measurement_reflns_used 5744
_cell_measurement_temperature 110
_cell_measurement_theta_max 23.46
_cell_measurement_theta_min 2.90
_cell_volume 2296.7(11)
_computing_cell_refinement SAINT
_computing_data_collection Apex2
_computing_data_reduction SAINT
_computing_molecular_graphics XP
_computing_publication_material cif2tables.py
_computing_structure_refinement SHELXL-2014
_computing_structure_solution SHELXT
_diffrn_ambient_temperature 110
_diffrn_detector 'CCD plate'
_diffrn_detector_type 'Bruker Apex2'
_diffrn_measured_fraction_theta_full 0.942
_diffrn_measured_fraction_theta_max 0.792
_diffrn_measurement_device '\k-geometry diffractometer'
_diffrn_measurement_device_type 'Bruker Kappa Axis Apex2'
_diffrn_measurement_method 'phi and omega scans'
_diffrn_radiation_type MoK\a
_diffrn_radiation_wavelength 0.71073
_diffrn_reflns_av_R_equivalents 0.0652
_diffrn_reflns_av_unetI/netI 0.0969
_diffrn_reflns_Laue_measured_fraction_full 0.942
_diffrn_reflns_Laue_measured_fraction_max 0.792
_diffrn_reflns_number 8417
_diffrn_reflns_point_group_measured_fraction_full 0.942
_diffrn_reflns_point_group_measured_fraction_max 0.792
_diffrn_reflns_theta_full 25.242
_diffrn_reflns_theta_max 27.568
_diffrn_reflns_theta_min 3.107
_diffrn_source 'sealed tube'
_exptl_absorpt_coefficient_mu 0.217
_exptl_absorpt_correction_T_max 0.430511
_exptl_absorpt_correction_T_min 0.361698
_exptl_absorpt_correction_type multi-scan
_exptl_absorpt_process_details SADABS
_exptl_crystal_colour colourless
_exptl_crystal_density_diffrn 1.151
_exptl_crystal_description prism
_exptl_crystal_F_000 856
_exptl_crystal_size_max 0.166
_exptl_crystal_size_mid 0.129
_exptl_crystal_size_min 0.076
_refine_diff_density_max 0.780
_refine_diff_density_min -0.486
_refine_diff_density_rms 0.075
_refine_ls_extinction_method none
_refine_ls_goodness_of_fit_ref 1.053
_refine_ls_hydrogen_treatment constr
_refine_ls_matrix_type full
_refine_ls_number_parameters 499
_refine_ls_number_reflns 8417
_refine_ls_number_restraints 40
_refine_ls_restrained_S_all 1.063
_refine_ls_R_factor_all 0.1223
_refine_ls_R_factor_gt 0.0656
_refine_ls_shift/su_max 0.000
_refine_ls_shift/su_mean 0.000
_refine_ls_structure_factor_coef Fsqd
_refine_ls_weighting_details 'w=1/[\s^2^(Fo^2^)+(0.1023P)^2^] where P=(Fo^2^+2Fc^2^)/3'
_refine_ls_weighting_scheme calc
_refine_ls_wR_factor_gt 0.1687
_refine_ls_wR_factor_ref 0.1867
_reflns_Friedel_coverage 0.000
_reflns_number_gt 5184
_reflns_number_total 8417
_reflns_threshold_expression 'I > 2\s(I)'
_cod_data_source_file c7dt02374j2.cif
_cod_data_source_block b15203
_cod_database_code 7044588
_shelx_space_group_comment
;
The symmetry employed for this shelxl refinement is uniquely defined
by the following loop, which should always be used as a source of
symmetry information in preference to the above space-group names.
They are only intended as comments.
;
_shelx_estimated_absorpt_t_min 0.965
_shelx_estimated_absorpt_t_max 0.984
_shelxl_version_number 2014/6

loop_
_space_group_symop_operation_xyz
'x, y, z'
'-x, -y, -z'

loop_
_atom_site_label
_atom_site_type_symbol
_atom_site_fract_x
_atom_site_fract_y
_atom_site_fract_z
_atom_site_U_iso_or_equiv
_atom_site_adp_type
_atom_site_occupancy
_atom_site_site_symmetry_order
_atom_site_calc_flag
_atom_site_refinement_flags_posn
_atom_site_refinement_flags_adp
Cl1 Cl 0.37314(9) 0.24147(7) 0.84390(5) 0.0278(2) Uani 1 1 d . .
Si1 Si 0.45628(10) 0.20513(7) 0.73898(5) 0.0218(2) Uani 1 1 d . .
S1 S 0.59465(10) 0.40976(7) 0.57552(5) 0.0330(3) Uani 1 1 d . .
Si2 Si 0.48870(9) 0.37225(7) 0.72066(5) 0.0226(3) Uani 1 1 d . .
O1 O 0.5636(2) 0.34787(17) 0.63844(13) 0.0255(6) Uani 1 1 d . .
O2 O 0.7307(3) 0.3966(2) 0.56041(15) 0.0436(7) Uani 1 1 d . .
C1 C 0.6311(3) 0.1728(3) 0.7567(2) 0.0237(8) Uani 1 1 d . .
C2 C 0.7136(4) 0.1921(3) 0.8320(2) 0.0292(9) Uani 1 1 d . .
C3 C 0.8340(4) 0.1561(3) 0.8351(2) 0.0347(9) Uani 1 1 d . .
H3 H 0.8870 0.1681 0.8861 0.042 Uiso 1 1 calc R U
C4 C 0.8811(4) 0.1029(3) 0.7669(2) 0.0350(9) Uani 1 1 d . .
C5 C 0.8028(4) 0.0881(3) 0.6935(2) 0.0303(9) Uani 1 1 d . .
H5 H 0.8343 0.0547 0.6460 0.036 Uiso 1 1 calc R U
C6 C 0.6790(3) 0.1207(3) 0.6869(2) 0.0248(8) Uani 1 1 d . .
C7 C 0.6809(4) 0.2526(3) 0.9114(2) 0.0390(10) Uani 1 1 d . .
H7A H 0.6072 0.2096 0.9247 0.059 Uiso 1 1 calc R U
H7B H 0.6525 0.3164 0.9078 0.059 Uiso 1 1 calc R U
H7C H 0.7617 0.2709 0.9533 0.059 Uiso 1 1 calc R U
C8 C 1.0134(4) 0.0646(3) 0.7728(3) 0.0482(11) Uani 1 1 d . .
H8A H 1.0221 0.0198 0.7197 0.072 Uiso 1 1 calc R U
H8B H 1.0142 0.0246 0.8098 0.072 Uiso 1 1 calc R U
H8C H 1.0895 0.1244 0.7927 0.072 Uiso 1 1 calc R U
C9 C 0.6046(4) 0.1010(3) 0.6036(2) 0.0313(9) Uani 1 1 d . .
H9A H 0.6696 0.0964 0.5669 0.047 Uiso 1 1 calc R U
H9B H 0.5578 0.1585 0.6034 0.047 Uiso 1 1 calc R U
H9C H 0.5379 0.0354 0.5863 0.047 Uiso 1 1 calc R U
C10 C 0.3335(3) 0.0826(2) 0.67086(19) 0.0209(8) Uani 1 1 d . .
C11 C 0.3133(3) -0.0060(3) 0.69603(19) 0.0219(8) Uani 1 1 d . .
C12 C 0.2271(3) -0.0981(3) 0.64565(19) 0.0227(8) Uani 1 1 d . .
H12 H 0.2164 -0.1573 0.6628 0.027 Uiso 1 1 calc R U
C13 C 0.1564(3) -0.1063(3) 0.5713(2) 0.0251(8) Uani 1 1 d . .
C14 C 0.1741(3) -0.0188(3) 0.54792(19) 0.0215(8) Uani 1 1 d . .
H14 H 0.1240 -0.0220 0.4982 0.026 Uiso 1 1 calc R U
C15 C 0.2629(3) 0.0739(2) 0.59480(19) 0.0206(8) Uani 1 1 d . .
C16 C 0.3803(4) -0.0074(3) 0.7762(2) 0.0298(9) Uani 1 1 d . .
H16A H 0.3297 0.0244 0.8176 0.045 Uiso 1 1 calc R U
H16B H 0.4739 0.0320 0.7895 0.045 Uiso 1 1 calc R U
H16C H 0.3808 -0.0797 0.7735 0.045 Uiso 1 1 calc R U
C17 C 0.0690(4) -0.2087(3) 0.5152(2) 0.0317(9) Uani 1 1 d . .
H17A H 0.0286 -0.1988 0.4659 0.047 Uiso 1 1 calc R U
H17B H -0.0032 -0.2317 0.5414 0.047 Uiso 1 1 calc R U
H17C H 0.1254 -0.2616 0.5022 0.047 Uiso 1 1 calc R U
C18 C 0.2816(4) 0.1572(3) 0.5566(2) 0.0265(8) Uani 1 1 d . .
H18A H 0.3342 0.2222 0.5964 0.040 Uiso 1 1 calc R U
H18B H 0.1926 0.1684 0.5365 0.040 Uiso 1 1 calc R U
H18C H 0.3303 0.1351 0.5120 0.040 Uiso 1 1 calc R U
C19 C 0.6123(4) 0.4554(3) 0.8155(2) 0.0262(8) Uani 1 1 d . .
C20 C 0.5600(4) 0.5125(3) 0.8827(2) 0.0266(8) Uani 1 1 d . .
C21 C 0.6488(4) 0.5681(3) 0.9545(2) 0.0301(9) Uani 1 1 d . .
H21 H 0.6128 0.6064 0.9986 0.036 Uiso 1 1 calc R U
C22 C 0.7865(4) 0.5700(3) 0.9646(2) 0.0368(10) Uani 1 1 d . .
C23 C 0.8372(4) 0.5160(3) 0.8985(2) 0.0351(9) Uani 1 1 d . .
H23 H 0.9321 0.5175 0.9036 0.042 Uiso 1 1 calc R U
C24 C 0.7527(4) 0.4593(3) 0.8246(2) 0.0284(9) Uani 1 1 d . .
C25 C 0.4121(3) 0.5186(3) 0.8806(2) 0.0303(9) Uani 1 1 d . .
H25A H 0.3959 0.5469 0.9355 0.046 Uiso 1 1 calc R U
H25B H 0.3560 0.4487 0.8546 0.046 Uiso 1 1 calc R U
H25C H 0.3884 0.5643 0.8505 0.046 Uiso 1 1 calc R U
C26 C 0.8796(4) 0.6287(4) 1.0434(2) 0.0544(13) Uani 1 1 d . .
H26A H 0.9741 0.6347 1.0354 0.082 Uiso 1 1 calc R U
H26B H 0.8658 0.5912 1.0813 0.082 Uiso 1 1 calc R U
H26C H 0.8595 0.6986 1.0648 0.082 Uiso 1 1 calc R U
C27 C 0.8235(4) 0.4062(3) 0.7581(2) 0.0370(10) Uani 1 1 d . .
H27A H 0.7745 0.3342 0.7308 0.055 Uiso 1 1 calc R U
H27B H 0.9168 0.4061 0.7808 0.055 Uiso 1 1 calc R U
H27C H 0.8252 0.4439 0.7196 0.055 Uiso 1 1 calc R U
C28 C 0.3456(3) 0.4372(3) 0.69645(19) 0.0230(8) Uani 1 1 d . .
C29 C 0.2049(3) 0.3938(2) 0.68234(18) 0.0204(8) Uani 1 1 d . .
C30 C 0.1105(4) 0.4412(3) 0.65120(19) 0.0244(8) Uani 1 1 d . .
H30 H 0.0171 0.4094 0.6402 0.029 Uiso 1 1 calc R U
C31 C 0.1472(4) 0.5335(3) 0.6355(2) 0.0291(9) Uani 1 1 d . .
C32 C 0.2835(4) 0.5801(3) 0.6546(2) 0.0289(9) Uani 1 1 d . .
H32 H 0.3102 0.6444 0.6458 0.035 Uiso 1 1 calc R U
C33 C 0.3828(4) 0.5361(3) 0.68611(19) 0.0253(8) Uani 1 1 d . .
C34 C 0.1507(3) 0.3013(3) 0.7054(2) 0.0249(8) Uani 1 1 d . .
H34A H 0.1509 0.3237 0.7632 0.037 Uiso 1 1 calc R U
H34B H 0.2083 0.2493 0.6919 0.037 Uiso 1 1 calc R U
H34C H 0.0577 0.2705 0.6763 0.037 Uiso 1 1 calc R U
C35 C 0.0421(4) 0.5849(3) 0.6026(2) 0.0437(11) Uani 1 1 d . .
H35A H 0.0467 0.6546 0.6407 0.066 Uiso 1 1 calc R U
H35B H -0.0486 0.5426 0.5946 0.066 Uiso 1 1 calc R U
H35C H 0.0603 0.5907 0.5513 0.066 Uiso 1 1 calc R U
C36 C 0.5234(4) 0.6023(3) 0.7137(2) 0.0324(9) Uani 1 1 d . .
H36A H 0.5402 0.6428 0.6780 0.049 Uiso 1 1 calc R U
H36B H 0.5903 0.5574 0.7126 0.049 Uiso 1 1 calc R U
H36C H 0.5315 0.6500 0.7685 0.049 Uiso 1 1 calc R U
C37 C 0.4795(4) 0.3208(3) 0.4894(2) 0.0256(8) Uani 1 1 d . .
C38 C 0.5188(4) 0.2337(3) 0.4405(2) 0.0277(8) Uani 1 1 d . .
H38 H 0.6068 0.2202 0.4529 0.033 Uiso 1 1 calc R U
C39 C 0.4284(4) 0.1674(3) 0.3739(2) 0.0301(9) Uani 1 1 d . .
H39 H 0.4529 0.1066 0.3408 0.036 Uiso 1 1 calc R U
C40 C 0.3004(4) 0.1895(3) 0.3548(2) 0.0343(9) Uani 1 1 d . .
H40 H 0.2383 0.1439 0.3087 0.041 Uiso 1 1 calc R U
C41 C 0.2642(4) 0.2776(3) 0.4030(2) 0.0372(10) Uani 1 1 d . .
H41 H 0.1776 0.2927 0.3897 0.045 Uiso 1 1 calc R U
C42 C 0.3538(4) 0.3437(3) 0.4706(2) 0.0342(9) Uani 1 1 d . .
H42 H 0.3291 0.4044 0.5038 0.041 Uiso 1 1 calc R U
C1S C 0.1526(11) 0.7279(9) 0.8474(5) 0.201(5) Uani 1 1 d D U
H1S1 H 0.1862 0.6924 0.7991 0.302 Uiso 1 1 calc R U
H1S2 H 0.2131 0.7955 0.8761 0.302 Uiso 1 1 calc R U
H1S3 H 0.1500 0.6850 0.8823 0.302 Uiso 1 1 calc R U
C2S C 0.0049(12) 0.7455(10) 0.8229(6) 0.208(4) Uani 1 1 d D U
H2S1 H 0.0060 0.7888 0.7877 0.250 Uiso 1 1 calc R U
H2S2 H -0.0574 0.6778 0.7939 0.250 Uiso 1 1 calc R U
C3S C -0.0414(13) 0.8002(9) 0.8993(6) 0.213(4) Uani 1 1 d D U
H3S1 H 0.0231 0.8672 0.9272 0.255 Uiso 1 1 calc R U
H3S2 H -0.0371 0.7569 0.9344 0.255 Uiso 1 1 calc R U
C4S C -0.1867(13) 0.8229(11) 0.8881(7) 0.233(4) Uani 1 1 d D U
H4S1 H -0.2492 0.7570 0.8545 0.280 Uiso 1 1 calc R U
H4S2 H -0.1877 0.8723 0.8578 0.280 Uiso 1 1 calc R U
C5S C -0.2452(13) 0.8688(10) 0.9660(7) 0.227(4) Uani 1 1 d D U
H5S1 H -0.2531 0.8197 0.9966 0.273 Uiso 1 1 calc R U
H5S2 H -0.1878 0.9362 1.0010 0.273 Uiso 1 1 calc R U
C6S C -0.3859(15) 0.8833(13) 0.9326(9) 0.366(11) Uani 1 1 d D U
H6S1 H -0.4323 0.9122 0.9770 0.549 Uiso 1 1 calc R U
H6S2 H -0.3750 0.9312 0.9019 0.549 Uiso 1 1 calc R U
H6S3 H -0.4398 0.8156 0.8975 0.549 Uiso 1 1 calc R U

loop_
_atom_site_aniso_label
_atom_site_aniso_U_11
_atom_site_aniso_U_22
_atom_site_aniso_U_33
_atom_site_aniso_U_23
_atom_site_aniso_U_13
_atom_site_aniso_U_12
Cl1 0.0255(5) 0.0304(5) 0.0272(5) 0.0058(4) 0.0103(4) 0.0077(4)
Si1 0.0177(6) 0.0225(5) 0.0244(5) 0.0043(4) 0.0082(4) 0.0052(4)
S1 0.0346(6) 0.0273(6) 0.0368(6) 0.0083(4) 0.0180(4) 0.0011(4)
Si2 0.0171(6) 0.0205(5) 0.0285(5) 0.0038(4) 0.0101(4) 0.0033(4)
O1 0.0240(15) 0.0218(13) 0.0313(13) 0.0063(10) 0.0139(10) 0.0049(10)
O2 0.0273(16) 0.0554(19) 0.0402(16) 0.0079(13) 0.0167(12) -0.0072(13)
C1 0.019(2) 0.0206(19) 0.030(2) 0.0059(15) 0.0086(15) 0.0020(14)
C2 0.018(2) 0.028(2) 0.037(2) 0.0077(16) 0.0031(16) 0.0015(16)
C3 0.020(2) 0.038(2) 0.039(2) 0.0088(18) -0.0030(16) 0.0001(17)
C4 0.016(2) 0.030(2) 0.056(3) 0.0098(19) 0.0053(18) 0.0030(16)
C5 0.025(2) 0.019(2) 0.046(2) 0.0062(16) 0.0145(18) 0.0067(16)
C6 0.019(2) 0.023(2) 0.035(2) 0.0120(16) 0.0095(15) 0.0035(15)
C7 0.029(2) 0.050(3) 0.031(2) 0.0057(19) -0.0005(17) 0.0070(19)
C8 0.025(3) 0.050(3) 0.066(3) 0.012(2) 0.010(2) 0.014(2)
C9 0.032(2) 0.034(2) 0.031(2) 0.0081(17) 0.0169(16) 0.0118(17)
C10 0.018(2) 0.0224(19) 0.0243(19) 0.0051(14) 0.0123(14) 0.0097(14)
C11 0.019(2) 0.025(2) 0.0261(19) 0.0112(15) 0.0087(14) 0.0100(15)
C12 0.019(2) 0.0183(19) 0.033(2) 0.0091(15) 0.0113(15) 0.0043(14)
C13 0.015(2) 0.024(2) 0.034(2) 0.0050(16) 0.0096(15) 0.0033(15)
C14 0.015(2) 0.026(2) 0.0249(19) 0.0081(15) 0.0059(14) 0.0079(15)
C15 0.015(2) 0.0214(19) 0.0291(19) 0.0080(15) 0.0120(14) 0.0089(14)
C16 0.031(2) 0.029(2) 0.032(2) 0.0130(16) 0.0069(16) 0.0073(17)
C17 0.024(2) 0.023(2) 0.041(2) 0.0058(17) 0.0033(16) -0.0011(16)
C18 0.022(2) 0.028(2) 0.029(2) 0.0098(16) 0.0036(15) 0.0039(15)
C19 0.020(2) 0.022(2) 0.034(2) 0.0047(15) 0.0098(15) 0.0026(15)
C20 0.026(2) 0.0188(19) 0.033(2) 0.0041(15) 0.0118(16) 0.0027(15)
C21 0.024(2) 0.029(2) 0.032(2) 0.0002(16) 0.0106(16) 0.0022(16)
C22 0.028(3) 0.038(2) 0.035(2) 0.0021(18) 0.0049(17) -0.0003(17)
C23 0.018(2) 0.043(2) 0.041(2) 0.0083(19) 0.0103(17) 0.0044(17)
C24 0.021(2) 0.024(2) 0.038(2) 0.0075(16) 0.0116(16) 0.0013(15)
C25 0.021(2) 0.030(2) 0.036(2) 0.0030(17) 0.0089(16) 0.0077(16)
C26 0.027(3) 0.074(3) 0.042(3) -0.004(2) 0.0045(19) 0.000(2)
C27 0.022(2) 0.040(2) 0.044(2) 0.0037(18) 0.0133(17) 0.0056(17)
C28 0.023(2) 0.021(2) 0.0246(19) 0.0047(14) 0.0106(15) 0.0043(15)
C29 0.020(2) 0.0202(19) 0.0209(18) 0.0042(14) 0.0104(14) 0.0048(15)
C30 0.023(2) 0.022(2) 0.0267(19) 0.0033(15) 0.0091(15) 0.0062(15)
C31 0.030(2) 0.027(2) 0.030(2) 0.0048(16) 0.0089(16) 0.0111(17)
C32 0.030(2) 0.020(2) 0.040(2) 0.0112(16) 0.0136(17) 0.0068(16)
C33 0.027(2) 0.020(2) 0.0277(19) 0.0034(15) 0.0156(15) 0.0034(15)
C34 0.019(2) 0.023(2) 0.032(2) 0.0068(15) 0.0079(15) 0.0029(15)
C35 0.044(3) 0.032(2) 0.057(3) 0.019(2) 0.002(2) 0.0093(19)
C36 0.031(2) 0.026(2) 0.040(2) 0.0087(17) 0.0139(17) 0.0019(17)
C37 0.023(2) 0.026(2) 0.033(2) 0.0138(16) 0.0136(15) 0.0036(15)
C38 0.023(2) 0.031(2) 0.035(2) 0.0156(17) 0.0123(16) 0.0071(16)
C39 0.032(2) 0.027(2) 0.033(2) 0.0115(17) 0.0113(17) 0.0058(17)
C40 0.030(3) 0.033(2) 0.041(2) 0.0176(18) 0.0056(17) -0.0022(18)
C41 0.022(2) 0.049(3) 0.056(3) 0.036(2) 0.0120(19) 0.0109(19)
C42 0.039(3) 0.028(2) 0.050(2) 0.0224(19) 0.026(2) 0.0143(18)
C1S 0.244(12) 0.261(12) 0.090(6) 0.009(7) 0.074(7) 0.088(10)
C2S 0.281(10) 0.230(9) 0.174(8) 0.094(7) 0.114(8) 0.120(8)
C3S 0.274(10) 0.218(8) 0.188(7) 0.088(6) 0.103(7) 0.085(8)
C4S 0.263(10) 0.243(9) 0.212(8) 0.084(7) 0.056(8) 0.077(8)
C5S 0.248(11) 0.225(9) 0.235(10) 0.082(8) 0.065(8) 0.099(8)
C6S 0.37(2) 0.39(2) 0.316(18) 0.025(15) -0.021(15) 0.263(17)

loop_
_atom_type_symbol
_atom_type_description
_atom_type_scat_dispersion_real
_atom_type_scat_dispersion_imag
_atom_type_scat_source
C C 0.0033 0.0016 'International Tables Vol C Tables 4.2.6.8 and 6.1.1.4'
H H 0.0000 0.0000 'International Tables Vol C Tables 4.2.6.8 and 6.1.1.4'
O O 0.0106 0.0060 'International Tables Vol C Tables 4.2.6.8 and 6.1.1.4'
Si Si 0.0817 0.0704 'International Tables Vol C Tables 4.2.6.8 and 6.1.1.4'
S S 0.1246 0.1234 'International Tables Vol C Tables 4.2.6.8 and 6.1.1.4'
Cl Cl 0.1484 0.1585 'International Tables Vol C Tables 4.2.6.8 and 6.1.1.4'

loop_
_geom_angle_atom_site_label_1
_geom_angle_atom_site_label_2
_geom_angle_atom_site_label_3
_geom_angle
C10 Si1 C1 108.82(15)
C10 Si1 Cl1 102.57(11)
C1 Si1 Cl1 111.77(11)
C10 Si1 Si2 126.13(11)
C1 Si1 Si2 106.99(11)
Cl1 Si1 Si2 99.86(5)
O2 S1 O1 105.23(14)
O2 S1 C37 105.88(16)
O1 S1 C37 97.83(14)
O1 Si2 C28 104.53(13)
O1 Si2 C19 112.28(14)
C28 Si2 C19 112.80(15)
O1 Si2 Si1 101.47(9)
C28 Si2 Si1 123.89(11)
C19 Si2 Si1 101.45(12)
S1 O1 Si2 134.54(15)
C6 C1 C2 118.0(3)
C6 C1 Si1 115.5(3)
C2 C1 Si1 126.5(3)
C3 C2 C1 119.5(3)
C3 C2 C7 116.2(3)
C1 C2 C7 124.3(3)
C2 C3 C4 123.0(4)
C2 C3 H3 118.5
C4 C3 H3 118.5
C5 C4 C3 117.2(4)
C5 C4 C8 121.4(4)
C3 C4 C8 121.4(4)
C4 C5 C6 122.2(3)
C4 C5 H5 118.9
C6 C5 H5 118.9
C5 C6 C1 120.1(3)
C5 C6 C9 116.9(3)
C1 C6 C9 123.0(3)
C2 C7 H7A 109.5
C2 C7 H7B 109.5
H7A C7 H7B 109.5
C2 C7 H7C 109.5
H7A C7 H7C 109.5
H7B C7 H7C 109.5
C4 C8 H8A 109.5
C4 C8 H8B 109.5
H8A C8 H8B 109.5
C4 C8 H8C 109.5
H8A C8 H8C 109.5
H8B C8 H8C 109.5
C6 C9 H9A 109.5
C6 C9 H9B 109.5
H9A C9 H9B 109.5
C6 C9 H9C 109.5
H9A C9 H9C 109.5
H9B C9 H9C 109.5
C15 C10 C11 117.8(3)
C15 C10 Si1 123.3(2)
C11 C10 Si1 118.9(2)
C12 C11 C10 119.8(3)
C12 C11 C16 116.6(3)
C10 C11 C16 123.6(3)
C13 C12 C11 122.3(3)
C13 C12 H12 118.8
C11 C12 H12 118.8
C14 C13 C12 117.5(3)
C14 C13 C17 120.7(3)
C12 C13 C17 121.7(3)
C13 C14 C15 122.3(3)
C13 C14 H14 118.8
C15 C14 H14 118.8
C14 C15 C10 120.1(3)
C14 C15 C18 115.4(3)
C10 C15 C18 124.4(3)
C11 C16 H16A 109.5
C11 C16 H16B 109.5
H16A C16 H16B 109.5
C11 C16 H16C 109.5
H16A C16 H16C 109.5
H16B C16 H16C 109.5
C13 C17 H17A 109.5
C13 C17 H17B 109.5
H17A C17 H17B 109.5
C13 C17 H17C 109.5
H17A C17 H17C 109.5
H17B C17 H17C 109.5
C15 C18 H18A 109.5
C15 C18 H18B 109.5
H18A C18 H18B 109.5
C15 C18 H18C 109.5
H18A C18 H18C 109.5
H18B C18 H18C 109.5
C24 C19 C20 118.0(3)
C24 C19 Si2 123.2(3)
C20 C19 Si2 118.8(3)
C21 C20 C19 119.3(3)
C21 C20 C25 116.9(3)
C19 C20 C25 123.7(3)
C22 C21 C20 123.1(3)
C22 C21 H21 118.5
C20 C21 H21 118.5
C21 C22 C23 117.4(3)
C21 C22 C26 121.9(3)
C23 C22 C26 120.7(4)
C22 C23 C24 122.1(4)
C22 C23 H23 119.0
C24 C23 H23 119.0
C19 C24 C23 120.2(3)
C19 C24 C27 124.1(3)
C23 C24 C27 115.7(3)
C20 C25 H25A 109.5
C20 C25 H25B 109.5
H25A C25 H25B 109.5
C20 C25 H25C 109.5
H25A C25 H25C 109.5
H25B C25 H25C 109.5
C22 C26 H26A 109.5
C22 C26 H26B 109.5
H26A C26 H26B 109.5
C22 C26 H26C 109.5
H26A C26 H26C 109.5
H26B C26 H26C 109.5
C24 C27 H27A 109.5
C24 C27 H27B 109.5
H27A C27 H27B 109.5
C24 C27 H27C 109.5
H27A C27 H27C 109.5
H27B C27 H27C 109.5
C29 C28 C33 117.3(3)
C29 C28 Si2 125.9(2)
C33 C28 Si2 116.6(2)
C30 C29 C28 120.1(3)
C30 C29 C34 117.1(3)
C28 C29 C34 122.7(3)
C29 C30 C31 122.5(3)
C29 C30 H30 118.7
C31 C30 H30 118.7
C32 C31 C30 117.6(3)
C32 C31 C35 120.7(3)
C30 C31 C35 121.7(3)
C31 C32 C33 122.3(3)
C31 C32 H32 118.8
C33 C32 H32 118.8
C32 C33 C28 119.8(3)
C32 C33 C36 116.1(3)
C28 C33 C36 123.9(3)
C29 C34 H34A 109.5
C29 C34 H34B 109.5
H34A C34 H34B 109.5
C29 C34 H34C 109.5
H34A C34 H34C 109.5
H34B C34 H34C 109.5
C31 C35 H35A 109.5
C31 C35 H35B 109.5
H35A C35 H35B 109.5
C31 C35 H35C 109.5
H35A C35 H35C 109.5
H35B C35 H35C 109.5
C33 C36 H36A 109.5
C33 C36 H36B 109.5
H36A C36 H36B 109.5
C33 C36 H36C 109.5
H36A C36 H36C 109.5
H36B C36 H36C 109.5
C42 C37 C38 121.2(3)
C42 C37 S1 118.2(3)
C38 C37 S1 120.5(3)
C39 C38 C37 119.1(4)
C39 C38 H38 120.4
C37 C38 H38 120.4
C38 C39 C40 120.0(3)
C38 C39 H39 120.0
C40 C39 H39 120.0
C41 C40 C39 120.1(4)
C41 C40 H40 120.0
C39 C40 H40 120.0
C42 C41 C40 120.2(4)
C42 C41 H41 119.9
C40 C41 H41 119.9
C41 C42 C37 119.4(4)
C41 C42 H42 120.3
C37 C42 H42 120.3
C2S C1S H1S1 109.5
C2S C1S H1S2 109.5
H1S1 C1S H1S2 109.5
C2S C1S H1S3 109.5
H1S1 C1S H1S3 109.5
H1S2 C1S H1S3 109.5
C3S C2S C1S 107.1(8)
C3S C2S H2S1 110.3
C1S C2S H2S1 110.3
C3S C2S H2S2 110.3
C1S C2S H2S2 110.3
H2S1 C2S H2S2 108.6
C2S C3S C4S 115.1(10)
C2S C3S H3S1 108.5
C4S C3S H3S1 108.5
C2S C3S H3S2 108.5
C4S C3S H3S2 108.5
H3S1 C3S H3S2 107.5
C3S C4S C5S 117.0(10)
C3S C4S H4S1 108.0
C5S C4S H4S1 108.0
C3S C4S H4S2 108.0
C5S C4S H4S2 108.0
H4S1 C4S H4S2 107.3
C6S C5S C4S 102.5(10)
C6S C5S H5S1 111.3
C4S C5S H5S1 111.3
C6S C5S H5S2 111.3
C4S C5S H5S2 111.3
H5S1 C5S H5S2 109.2
C5S C6S H6S1 109.5
C5S C6S H6S2 109.5
H6S1 C6S H6S2 109.5
C5S C6S H6S3 109.5
H6S1 C6S H6S3 109.5
H6S2 C6S H6S3 109.5

loop_
_geom_bond_atom_site_label_1
_geom_bond_atom_site_label_2
_geom_bond_distance
Cl1 Si1 2.0981(13)
Si1 C10 1.897(3)
Si1 C1 1.900(4)
Si1 Si2 2.3993(14)
S1 O2 1.462(3)
S1 O1 1.637(2)
S1 C37 1.785(4)
Si2 O1 1.700(2)
Si2 C28 1.883(4)
Si2 C19 1.894(4)
C1 C6 1.415(5)
C1 C2 1.416(5)
C2 C3 1.383(5)
C2 C7 1.510(5)
C3 C4 1.394(5)
C3 H3 0.9500
C4 C5 1.382(5)
C4 C8 1.514(5)
C5 C6 1.395(5)
C5 H5 0.9500
C6 C9 1.504(5)
C7 H7A 0.9800
C7 H7B 0.9800
C7 H7C 0.9800
C8 H8A 0.9800
C8 H8B 0.9800
C8 H8C 0.9800
C9 H9A 0.9800
C9 H9B 0.9800
C9 H9C 0.9800
C10 C15 1.413(5)
C10 C11 1.420(5)
C11 C12 1.395(4)
C11 C16 1.512(5)
C12 C13 1.390(5)
C12 H12 0.9500
C13 C14 1.384(5)
C13 C17 1.519(5)
C14 C15 1.396(4)
C14 H14 0.9500
C15 C18 1.502(4)
C16 H16A 0.9800
C16 H16B 0.9800
C16 H16C 0.9800
C17 H17A 0.9800
C17 H17B 0.9800
C17 H17C 0.9800
C18 H18A 0.9800
C18 H18B 0.9800
C18 H18C 0.9800
C19 C24 1.402(5)
C19 C20 1.427(5)
C20 C21 1.392(5)
C20 C25 1.508(5)
C21 C22 1.378(5)
C21 H21 0.9500
C22 C23 1.388(5)
C22 C26 1.504(5)
C23 C24 1.403(5)
C23 H23 0.9500
C24 C27 1.512(5)
C25 H25A 0.9800
C25 H25B 0.9800
C25 H25C 0.9800
C26 H26A 0.9800
C26 H26B 0.9800
C26 H26C 0.9800
C27 H27A 0.9800
C27 H27B 0.9800
C27 H27C 0.9800
C28 C29 1.419(5)
C28 C33 1.430(5)
C29 C30 1.385(5)
C29 C34 1.504(4)
C30 C31 1.390(5)
C30 H30 0.9500
C31 C32 1.384(5)
C31 C35 1.515(5)
C32 C33 1.393(5)
C32 H32 0.9500
C33 C36 1.505(5)
C34 H34A 0.9800
C34 H34B 0.9800
C34 H34C 0.9800
C35 H35A 0.9800
C35 H35B 0.9800
C35 H35C 0.9800
C36 H36A 0.9800
C36 H36B 0.9800
C36 H36C 0.9800
C37 C42 1.382(5)
C37 C38 1.392(5)
C38 C39 1.376(5)
C38 H38 0.9500
C39 C40 1.399(5)
C39 H39 0.9500
C40 C41 1.381(5)
C40 H40 0.9500
C41 C42 1.381(5)
C41 H41 0.9500
C42 H42 0.9500
C1S C2S 1.580(7)
C1S H1S1 0.9800
C1S H1S2 0.9800
C1S H1S3 0.9800
C2S C3S 1.507(7)
C2S H2S1 0.9900
C2S H2S2 0.9900
C3S C4S 1.550(7)
C3S H3S1 0.9900
C3S H3S2 0.9900
C4S C5S 1.567(7)
C4S H4S1 0.9900
C4S H4S2 0.9900
C5S C6S 1.539(7)
C5S H5S1 0.9900
C5S H5S2 0.9900
C6S H6S1 0.9800
C6S H6S2 0.9800
C6S H6S3 0.9800

loop_
_geom_torsion_atom_site_label_1
_geom_torsion_atom_site_label_2
_geom_torsion_atom_site_label_3
_geom_torsion_atom_site_label_4
_geom_torsion
O2 S1 O1 Si2 139.5(2)
C37 S1 O1 Si2 -111.6(2)
C28 Si2 O1 S1 36.6(2)
C19 Si2 O1 S1 -86.0(2)
Si1 Si2 O1 S1 166.40(17)
C6 C1 C2 C3 -2.7(5)
Si1 C1 C2 C3 174.6(3)
C6 C1 C2 C7 176.0(3)
Si1 C1 C2 C7 -6.7(5)
C1 C2 C3 C4 1.6(6)
C7 C2 C3 C4 -177.2(3)
C2 C3 C4 C5 1.0(6)
C2 C3 C4 C8 -179.9(3)
C3 C4 C5 C6 -2.5(5)
C8 C4 C5 C6 178.4(3)
C4 C5 C6 C1 1.4(5)
C4 C5 C6 C9 179.3(3)
C2 C1 C6 C5 1.3(5)
Si1 C1 C6 C5 -176.3(2)
C2 C1 C6 C9 -176.5(3)
Si1 C1 C6 C9 5.9(4)
C1 Si1 C10 C15 -118.9(3)
Cl1 Si1 C10 C15 122.6(3)
Si2 Si1 C10 C15 10.3(3)
C1 Si1 C10 C11 59.4(3)
Cl1 Si1 C10 C11 -59.1(3)
Si2 Si1 C10 C11 -171.43(19)
C15 C10 C11 C12 0.6(4)
Si1 C10 C11 C12 -177.7(2)
C15 C10 C11 C16 -179.1(3)
Si1 C10 C11 C16 2.5(4)
C10 C11 C12 C13 -1.5(5)
C16 C11 C12 C13 178.2(3)
C11 C12 C13 C14 0.0(5)
C11 C12 C13 C17 176.6(3)
C12 C13 C14 C15 2.4(5)
C17 C13 C14 C15 -174.2(3)
C13 C14 C15 C10 -3.3(5)
C13 C14 C15 C18 173.5(3)
C11 C10 C15 C14 1.7(4)
Si1 C10 C15 C14 180.0(2)
C11 C10 C15 C18 -174.8(3)
Si1 C10 C15 C18 3.5(4)
O1 Si2 C19 C24 -25.4(3)
C28 Si2 C19 C24 -143.2(3)
Si1 Si2 C19 C24 82.2(3)
O1 Si2 C19 C20 158.2(3)
C28 Si2 C19 C20 40.4(3)
Si1 Si2 C19 C20 -94.2(3)
C24 C19 C20 C21 -1.1(5)
Si2 C19 C20 C21 175.5(3)
C24 C19 C20 C25 177.7(3)
Si2 C19 C20 C25 -5.7(5)
C19 C20 C21 C22 -0.7(6)
C25 C20 C21 C22 -179.5(3)
C20 C21 C22 C23 1.9(6)
C20 C21 C22 C26 -178.6(4)
C21 C22 C23 C24 -1.4(6)
C26 C22 C23 C24 179.1(4)
C20 C19 C24 C23 1.5(5)
Si2 C19 C24 C23 -174.9(3)
C20 C19 C24 C27 -177.7(3)
Si2 C19 C24 C27 5.9(5)
C22 C23 C24 C19 -0.3(6)
C22 C23 C24 C27 179.0(4)
O1 Si2 C28 C29 111.5(3)
C19 Si2 C28 C29 -126.3(3)
Si1 Si2 C28 C29 -3.5(3)
O1 Si2 C28 C33 -64.0(3)
C19 Si2 C28 C33 58.2(3)
Si1 Si2 C28 C33 -178.95(19)
C33 C28 C29 C30 7.0(4)
Si2 C28 C29 C30 -168.4(2)
C33 C28 C29 C34 -168.3(3)
Si2 C28 C29 C34 16.2(4)
C28 C29 C30 C31 -2.5(5)
C34 C29 C30 C31 173.1(3)
C29 C30 C31 C32 -2.1(5)
C29 C30 C31 C35 -179.0(3)
C30 C31 C32 C33 1.9(5)
C35 C31 C32 C33 178.9(3)
C31 C32 C33 C28 2.8(5)
C31 C32 C33 C36 -172.4(3)
C29 C28 C33 C32 -7.2(4)
Si2 C28 C33 C32 168.8(2)
C29 C28 C33 C36 167.6(3)
Si2 C28 C33 C36 -16.5(4)
O2 S1 C37 C42 -153.6(3)
O1 S1 C37 C42 98.0(3)
O2 S1 C37 C38 23.1(3)
O1 S1 C37 C38 -85.2(3)
C42 C37 C38 C39 -2.4(5)
S1 C37 C38 C39 -179.0(3)
C37 C38 C39 C40 1.8(5)
C38 C39 C40 C41 -0.3(5)
C39 C40 C41 C42 -0.5(5)
C40 C41 C42 C37 -0.1(5)
C38 C37 C42 C41 1.6(5)
S1 C37 C42 C41 178.3(3)
C1S C2S C3S C4S -178.9(10)
C2S C3S C4S C5S 173.7(11)
C3S C4S C5S C6S 178.7(12)
